data_4513871
loop_
_publ_author_name
'Zhan, Miao'
'Li, Ren-Zhe'
'Mou, Ze-Dong'
'Cao, Chao-Guo'
'Liu, Jie'
'Chen, Yuan-Wei'
'Niu, Dawen'

_publ_section_title
;
 Silver-Assisted, Iridium-Catalyzed Allylation of
 Bis[(pinacolato)boryl]methane Allows the Synthesis of Enantioenriched
 Homoallylic Organoboronic Esters
;
_journal_issue 5
_journal_name_full 'ACS Catalysis'
_journal_page_first 3381
_journal_paper_doi 10.1021/acscatal.6b00719
_journal_volume 6
_journal_year 2016
_chemical_absolute_configuration ad
_chemical_formula_moiety 'C19 H26 B N O2'
_chemical_formula_sum 'C19 H26 B N O2'
_chemical_formula_weight 311.21
_space_group_crystal_system monoclinic
_space_group_IT_number 4
_space_group_name_Hall 'P 2yb'
_space_group_name_H-M_alt 'P 1 21 1'
_symmetry_space_group_name_Hall 'P 2yb'
_symmetry_space_group_name_H-M 'P 1 21 1'
_atom_sites_solution_hydrogens mixed
_audit_creation_date 2016-01-29
_audit_creation_method
;
Olex2 1.2
(compiled 2015.09.30 svn.r3233 for OlexSys, GUI svn.r5103)
;
_cell_angle_alpha 90
_cell_angle_beta 111.164(2)
_cell_angle_gamma 90
_cell_formula_units_Z 4
_cell_length_a 9.86010(19)
_cell_length_b 17.3729(3)
_cell_length_c 10.9482(3)
_cell_measurement_reflns_used 9683
_cell_measurement_temperature 290.85(10)
_cell_measurement_theta_max 72.2760
_cell_measurement_theta_min 4.3410
_cell_volume 1748.92(7)
_computing_cell_refinement
;
CrysAlisPro, Agilent Technologies,
Version 1.171.37.35 (release 13-08-2014 CrysAlis171 .NET)
(compiled Aug 13 2014,18:06:01)
;
_computing_data_collection
;
CrysAlisPro, Agilent Technologies,
Version 1.171.37.35 (release 13-08-2014 CrysAlis171 .NET)
(compiled Aug 13 2014,18:06:01)
;
_computing_data_reduction
;
CrysAlisPro, Agilent Technologies,
Version 1.171.37.35 (release 13-08-2014 CrysAlis171 .NET)
(compiled Aug 13 2014,18:06:01)
;
_computing_molecular_graphics 'Olex2 (Dolomanov et al., 2009)'
_computing_publication_material 'Olex2 (Dolomanov et al., 2009)'
_computing_structure_refinement 'ShelXL (Sheldrick, 2015)'
_computing_structure_solution 'ShelXT (Sheldrick, 2015)'
_diffrn_ambient_environment air
_diffrn_ambient_temperature 290.85(10)
_diffrn_detector 'CCD plate'
_diffrn_detector_area_resol_mean 15.9595
_diffrn_detector_type EosS2
_diffrn_measured_fraction_theta_full 0.999
_diffrn_measured_fraction_theta_max 0.999
_diffrn_measurement_details
;
  1 omega  -34.00   55.00   1.0000    1.0000
omega____ theta____ kappa____ phi______ frames
    -       35.6240  -38.0000  120.0000 89

  2 omega   23.00   89.00   1.0000    1.0000
omega____ theta____ kappa____ phi______ frames
    -       35.6240 -125.0000 -120.0000 66

  3 omega    1.00   75.00   1.0000    1.0000
omega____ theta____ kappa____ phi______ frames
    -       35.6240  -99.0000    0.0000 74

  4 omega    1.00   75.00   1.0000    1.0000
omega____ theta____ kappa____ phi______ frames
    -       35.6240  -99.0000   30.0000 74

  5 omega  -34.00   55.00   1.0000    1.0000
omega____ theta____ kappa____ phi______ frames
    -       35.6240  -38.0000   30.0000 89

  6 omega    1.00   75.00   1.0000    1.0000
omega____ theta____ kappa____ phi______ frames
    -       35.6240  -99.0000   90.0000 74

  7 omega  -32.00   62.00   1.0000    1.0000
omega____ theta____ kappa____ phi______ frames
    -       35.6240  -77.0000 -120.0000 94

  8 omega   17.00  105.00   1.0000    1.0000
omega____ theta____ kappa____ phi______ frames
    -       35.6240   38.0000  -30.0000 88

  9 omega   19.00  103.00   1.0000    1.0000
omega____ theta____ kappa____ phi______ frames
    -       35.6240   57.0000    0.0000 84

 10 omega  -32.00   52.00   1.0000    1.0000
omega____ theta____ kappa____ phi______ frames
    -       35.6240  -57.0000 -150.0000 84

 11 omega   39.00  109.00   1.0000    1.6700
omega____ theta____ kappa____ phi______ frames
    -      108.0000  -94.0000 -150.0000 70

 12 omega   38.00   91.00   1.0000    1.6700
omega____ theta____ kappa____ phi______ frames
    -      108.0000  -30.0000 -120.0000 53

 13 omega   40.00   98.00   1.0000    1.6700
omega____ theta____ kappa____ phi______ frames
    -      108.0000  -45.0000 -150.0000 58

 14 omega   90.00  175.00   1.0000    1.6700
omega____ theta____ kappa____ phi______ frames
    -      108.0000   61.0000  -30.0000 85

 15 omega   91.00  176.00   1.0000    1.6700
omega____ theta____ kappa____ phi______ frames
    -      108.0000   45.0000   30.0000 85

 16 omega   40.00   98.00   1.0000    1.6700
omega____ theta____ kappa____ phi______ frames
    -      108.0000  -45.0000   60.0000 58

 17 omega   40.00   98.00   1.0000    1.6700
omega____ theta____ kappa____ phi______ frames
    -      108.0000  -45.0000  -60.0000 58

 18 omega   90.00  175.00   1.0000    1.6700
omega____ theta____ kappa____ phi______ frames
    -      108.0000   61.0000  -60.0000 85

 19 omega   40.00  135.00   1.0000    1.6700
omega____ theta____ kappa____ phi______ frames
    -      108.0000  -77.0000   30.0000 95

 20 omega   38.00   91.00   1.0000    1.6700
omega____ theta____ kappa____ phi______ frames
    -      108.0000  -30.0000  -30.0000 53

 21 omega   38.00  116.00   1.0000    1.6700
omega____ theta____ kappa____ phi______ frames
    -      108.0000 -111.0000   60.0000 78

 22 omega   39.00  109.00   1.0000    1.6700
omega____ theta____ kappa____ phi______ frames
    -      108.0000  -94.0000 -120.0000 70

 23 omega   90.00  175.00   1.0000    1.6700
omega____ theta____ kappa____ phi______ frames
    -      108.0000   61.0000    0.0000 85

 24 omega   39.00  109.00   1.0000    1.6700
omega____ theta____ kappa____ phi______ frames
    -      108.0000  -94.0000  -30.0000 70

 25 omega   38.00   91.00   1.0000    1.6700
omega____ theta____ kappa____ phi______ frames
    -      108.0000  -30.0000   90.0000 53

 26 omega   70.00  178.00   1.0000    1.6700
omega____ theta____ kappa____ phi______ frames
    -      108.0000   15.0000  150.0000 108

 27 omega   39.00  109.00   1.0000    1.6700
omega____ theta____ kappa____ phi______ frames
    -      108.0000  -94.0000  150.0000 70

 28 omega   19.00  103.00   1.0000    1.0000
omega____ theta____ kappa____ phi______ frames
    -       35.6240   57.0000   90.0000 84

 29 omega    9.00  103.00   1.0000    1.0000
omega____ theta____ kappa____ phi______ frames
    -       35.6240   77.0000 -150.0000 94

 30 omega  -32.00   52.00   1.0000    1.0000
omega____ theta____ kappa____ phi______ frames
    -       35.6240  -57.0000  -60.0000 84

 31 omega    9.00  103.00   1.0000    1.0000
omega____ theta____ kappa____ phi______ frames
    -       35.6240   77.0000   30.0000 94

 32 omega    9.00  103.00   1.0000    1.0000
omega____ theta____ kappa____ phi______ frames
    -       35.6240   77.0000  150.0000 94
;
_diffrn_measurement_device 'four-circle diffractometer'
_diffrn_measurement_device_type 'New Gemini, Dual, Cu at zero, EosS2'
_diffrn_measurement_method '\w scans'
_diffrn_orient_matrix_UB_11 -0.0696858000
_diffrn_orient_matrix_UB_12 0.0752117000
_diffrn_orient_matrix_UB_13 -0.0689953000
_diffrn_orient_matrix_UB_21 0.0335893000
_diffrn_orient_matrix_UB_22 0.0388575000
_diffrn_orient_matrix_UB_23 0.1342153000
_diffrn_orient_matrix_UB_31 0.1485339000
_diffrn_orient_matrix_UB_32 0.0264920000
_diffrn_orient_matrix_UB_33 -0.0012610000
_diffrn_radiation_monochromator graphite
_diffrn_radiation_probe x-ray
_diffrn_radiation_type CuK\a
_diffrn_radiation_wavelength 1.54184
_diffrn_reflns_av_R_equivalents 0.0289
_diffrn_reflns_av_unetI/netI 0.0281
_diffrn_reflns_Laue_measured_fraction_full 0.999
_diffrn_reflns_Laue_measured_fraction_max 0.999
_diffrn_reflns_limit_h_max 11
_diffrn_reflns_limit_h_min -7
_diffrn_reflns_limit_k_max 20
_diffrn_reflns_limit_k_min -20
_diffrn_reflns_limit_l_max 13
_diffrn_reflns_limit_l_min -13
_diffrn_reflns_number 18591
_diffrn_reflns_point_group_measured_fraction_full 1.000
_diffrn_reflns_point_group_measured_fraction_max 1.000
_diffrn_reflns_theta_full 67.060
_diffrn_reflns_theta_max 67.060
_diffrn_reflns_theta_min 4.809
_diffrn_source 'Enhance (Cu) X-ray Source'
_exptl_absorpt_coefficient_mu 0.583
_exptl_absorpt_correction_T_max 1.00000
_exptl_absorpt_correction_T_min 0.80626
_exptl_absorpt_correction_type multi-scan
_exptl_absorpt_process_details
;
CrysAlisPro, Agilent Technologies,
Version 1.171.37.35 (release 13-08-2014 CrysAlis171 .NET)
(compiled Aug 13 2014,18:06:01)
Empirical absorption correction using spherical harmonics,
 implemented in SCALE3 ABSPACK scaling algorithm.
;
_exptl_crystal_colour 'clear light colourless'
_exptl_crystal_colour_lustre clear
_exptl_crystal_colour_modifier light
_exptl_crystal_colour_primary colourless
_exptl_crystal_density_diffrn 1.182
_exptl_crystal_description plate
_exptl_crystal_F_000 672
_exptl_crystal_size_max 0.6
_exptl_crystal_size_mid 0.5
_exptl_crystal_size_min 0.3
_refine_diff_density_max 0.396
_refine_diff_density_min -0.273
_refine_diff_density_rms 0.051
_refine_ls_abs_structure_details
;
 Flack x determined using 2794 quotients [(I+)-(I-)]/[(I+)+(I-)]
 (Parsons, Flack and Wagner, Acta Cryst. B69 (2013) 249-259).
;
_refine_ls_abs_structure_Flack 0.01(9)
_refine_ls_extinction_method none
_refine_ls_goodness_of_fit_ref 1.030
_refine_ls_hydrogen_treatment mixed
_refine_ls_matrix_type full
_refine_ls_number_parameters 441
_refine_ls_number_reflns 6230
_refine_ls_number_restraints 1
_refine_ls_restrained_S_all 1.030
_refine_ls_R_factor_all 0.0486
_refine_ls_R_factor_gt 0.0477
_refine_ls_shift/su_max 0.000
_refine_ls_shift/su_mean 0.000
_refine_ls_structure_factor_coef Fsqd
_refine_ls_weighting_details 'w=1/[\s^2^(Fo^2^)+(0.0950P)^2^+0.2700P] where P=(Fo^2^+2Fc^2^)/3'
_refine_ls_weighting_scheme calc
_refine_ls_wR_factor_gt 0.1270
_refine_ls_wR_factor_ref 0.1284
_reflns_Friedel_coverage 0.931
_reflns_Friedel_fraction_full 1.000
_reflns_Friedel_fraction_max 1.000
_reflns_number_gt 6068
_reflns_number_total 6230
_reflns_threshold_expression 'I > 2\s(I)'
_cod_data_source_file cs6b00719_si_002.cif
_cod_data_source_block xnkd-zm-7-287-110k
_cod_depositor_comments 'Adding full bibliography for 4513871.cif.'
_cod_original_cell_volume 1748.93(6)
_cod_database_code 4513871
_shelx_space_group_comment
;
The symmetry employed for this shelxl refinement is uniquely defined
by the following loop, which should always be used as a source of
symmetry information in preference to the above space-group names.
They are only intended as comments.
;
_reflns_odcompleteness_completeness 99.91
_reflns_odcompleteness_iscentric 1
_reflns_odcompleteness_theta 66.97
_olex2_refinement_description
;
1. Fixed Uiso
 At 1.2 times of:
  All C(H) groups, All C(H,H) groups
 At 1.5 times of:
  All C(H,H,H) groups
2.a Ternary CH refined with riding coordinates:
 C00P(H00P), C00U(H00)
2.b Secondary CH2 refined with riding coordinates:
 C00F(H00V,H00W), C00W(H00I,H00K)
2.c Aromatic/amide H refined with riding coordinates:
 C009(H009), C00C(H00C), C00D(H00R), C00G(H00G), C00H(H00H), C00I(H00X),
 C00J(H00J), C00L(H00L), C00M(H00M), C00O(H00Y), C00X(H1AA), C013(H013)
2.d Idealised Me refined as rotating group:
 C00E(H00S,H00T,H00U), C00R(H00Z,H,HA), C00T(H00D,H00E,H00F), C00V(H0AA,HB,HC),
  C00Y(H00N,H00O,H00Q), C012(H01A,H01B,H01C), C014(H01J,H01K,H01L), C018(H01D,
 H01E,H01F), C019(H01O,H01P,H01Q), C01A(H01G,H01H,H01I)
;
_shelx_shelxl_version_number 2014/7
_olex2_date_sample_data_collection 2016-01-29
_olex2_submission_special_instructions 'No special instructions were received'

loop_
_space_group_symop_operation_xyz
'x, y, z'
'-x, y+1/2, -z'

loop_
_atom_site_label
_atom_site_type_symbol
_atom_site_fract_x
_atom_site_fract_y
_atom_site_fract_z
_atom_site_U_iso_or_equiv
_atom_site_adp_type
_atom_site_occupancy
_atom_site_site_symmetry_order
_atom_site_calc_flag
_atom_site_refinement_flags_posn
O001 O 1.1575(2) 0.32921(13) 0.4078(2) 0.0271(5) Uani 1 1 d .
O002 O 1.2274(2) 0.30267(12) 0.6251(2) 0.0277(5) Uani 1 1 d .
O003 O 0.2096(2) 0.69348(13) -0.1462(2) 0.0297(5) Uani 1 1 d .
O004 O 0.3441(2) 0.67728(13) 0.0698(2) 0.0274(5) Uani 1 1 d .
N005 N 0.8953(2) 0.50416(14) 0.2022(2) 0.0234(5) Uani 1 1 d .
N006 N 0.6214(3) 0.49362(14) 0.3208(2) 0.0234(5) Uani 1 1 d .
C007 C 0.7034(3) 0.44877(17) 0.4242(3) 0.0210(6) Uani 1 1 d .
C008 C 0.6602(3) 0.66066(17) 0.0058(3) 0.0212(6) Uani 1 1 d .
C009 C 0.7590(3) 0.62653(17) 0.1170(3) 0.0206(6) Uani 1 1 d .
H009 H 0.7946 0.6534 0.1980 0.025 Uiso 1 1 calc R
C00A C 0.7549(3) 0.50958(17) -0.0121(3) 0.0227(6) Uani 1 1 d .
C00B C 0.8386(3) 0.34169(17) 0.5465(3) 0.0234(6) Uani 1 1 d .
C00C C 0.6703(3) 0.56640(18) 0.5004(3) 0.0291(7) Uani 1 1 d .
H00C H 0.6731 0.6087 0.5562 0.035 Uiso 1 1 calc R
C00D C 0.6084(3) 0.61917(18) -0.1125(3) 0.0235(6) Uani 1 1 d .
H00R H 0.5402 0.6429 -0.1878 0.028 Uiso 1 1 calc R
C00E C 0.9671(3) 0.52538(19) 0.3380(3) 0.0275(6) Uani 1 1 d .
H00S H 1.0035 0.4790 0.3905 0.041 Uiso 1 1 calc GR
H00T H 0.8979 0.5517 0.3692 0.041 Uiso 1 1 calc GR
H00U H 1.0487 0.5598 0.3464 0.041 Uiso 1 1 calc GR
C00F C 0.4563(3) 0.76053(16) -0.0686(3) 0.0238(6) Uani 1 1 d .
H00V H 0.4450 0.7564 -0.1620 0.029 Uiso 1 1 calc R
H00W H 0.4357 0.8146 -0.0529 0.029 Uiso 1 1 calc R
C00G C 0.6019(3) 0.56424(18) 0.3685(3) 0.0275(7) Uani 1 1 d .
H00G H 0.5482 0.6056 0.3166 0.033 Uiso 1 1 calc R
C00H C 0.7537(3) 0.37270(17) 0.4267(3) 0.0230(6) Uani 1 1 d .
H00H H 0.7299 0.3435 0.3484 0.028 Uiso 1 1 calc R
C00I C 0.9058(3) 0.43463(18) 0.1462(3) 0.0285(7) Uani 1 1 d .
H00X H 0.9629 0.3923 0.1913 0.034 Uiso 1 1 calc R
C00J C 0.8719(3) 0.38568(19) 0.6614(3) 0.0271(6) Uani 1 1 d .
H00J H 0.9300 0.3635 0.7428 0.032 Uiso 1 1 calc R
C00K C 0.8045(3) 0.55143(17) 0.1065(3) 0.0209(6) Uani 1 1 d .
C00L C 0.7649(3) 0.20464(17) 0.5305(3) 0.0251(6) Uani 1 1 d .
H00L H 0.7119 0.2099 0.5873 0.030 Uiso 1 1 calc R
C00M C 0.8232(3) 0.45956(18) 0.6593(3) 0.0268(6) Uani 1 1 d .
H00M H 0.8472 0.4881 0.7384 0.032 Uiso 1 1 calc R
C00N C 0.7167(3) 0.15171(19) 0.4388(3) 0.0297(7) Uani 1 1 d .
C00O C 0.6537(3) 0.54506(18) -0.1226(3) 0.0258(6) Uani 1 1 d .
H00Y H 0.6166 0.5183 -0.2036 0.031 Uiso 1 1 calc R
C00P C 0.8936(3) 0.25823(17) 0.5573(3) 0.0246(6) Uani 1 1 d .
H00P H 0.9595 0.2498 0.6502 0.030 Uiso 1 1 calc R
C00Q C 0.1957(3) 0.65280(18) 0.0520(3) 0.0262(6) Uani 1 1 d .
C00R C 0.1222(4) 0.7198(2) 0.0941(3) 0.0336(7) Uani 1 1 d .
H00Z H 0.1834 0.7365 0.1823 0.050 Uiso 1 1 calc GR
H H 0.0274 0.7031 0.0943 0.050 Uiso 1 1 calc GR
HA H 0.1087 0.7626 0.0326 0.050 Uiso 1 1 calc GR
C00S C 1.3090(3) 0.35280(18) 0.4652(3) 0.0238(6) Uani 1 1 d .
C00T C 1.3285(4) 0.4271(2) 0.4013(3) 0.0349(8) Uani 1 1 d .
H00D H 1.3074 0.4182 0.3079 0.052 Uiso 1 1 calc GR
H00E H 1.4289 0.4451 0.4429 0.052 Uiso 1 1 calc GR
H00F H 1.2617 0.4661 0.4118 0.052 Uiso 1 1 calc GR
C00U C 0.6174(3) 0.74377(16) 0.0150(3) 0.0219(6) Uani 1 1 d .
H00 H 0.6334 0.7555 0.1087 0.026 Uiso 1 1 calc R
C00V C -0.0319(3) 0.6561(2) -0.1606(3) 0.0308(7) Uani 1 1 d .
H0AA H -0.0490 0.7106 -0.1483 0.046 Uiso 1 1 calc GR
HB H -0.0859 0.6243 -0.1199 0.046 Uiso 1 1 calc GR
HC H -0.0648 0.6446 -0.2545 0.046 Uiso 1 1 calc GR
C00W C 0.9826(3) 0.24287(17) 0.4705(3) 0.0261(6) Uani 1 1 d .
H00I H 0.9198 0.2522 0.3782 0.031 Uiso 1 1 calc R
H00K H 1.0108 0.1879 0.4786 0.031 Uiso 1 1 calc R
C00X C 0.7142(3) 0.79576(18) -0.0285(3) 0.0260(6) Uani 1 1 d .
H1AA H 0.7113 0.7899 -0.1157 0.031 Uiso 1 1 calc R
C00Y C 1.2888(4) 0.4368(2) 0.6515(3) 0.0354(7) Uani 1 1 d .
H00N H 1.1894 0.4492 0.5935 0.053 Uiso 1 1 calc GR
H00O H 1.3555 0.4766 0.6435 0.053 Uiso 1 1 calc GR
H00Q H 1.2931 0.4346 0.7423 0.053 Uiso 1 1 calc GR
C00Z C 0.1290(3) 0.63884(18) -0.0977(3) 0.0274(6) Uani 1 1 d .
C010 C 0.7377(3) 0.49291(17) 0.5397(3) 0.0239(6) Uani 1 1 d .
C011 C 1.3326(3) 0.35899(18) 0.6130(3) 0.0254(6) Uani 1 1 d .
C012 C 0.5550(3) 0.46787(18) 0.1863(3) 0.0270(6) Uani 1 1 d .
H01A H 0.6270 0.4398 0.1609 0.040 Uiso 1 1 calc GR
H01B H 0.5202 0.5125 0.1288 0.040 Uiso 1 1 calc GR
H01C H 0.4729 0.4339 0.1782 0.040 Uiso 1 1 calc GR
C013 C 0.8218(3) 0.43552(18) 0.0158(3) 0.0292(7) Uani 1 1 d .
H013 H 0.8101 0.3946 -0.0447 0.035 Uiso 1 1 calc R
C014 C 0.2024(4) 0.58235(19) 0.1359(3) 0.0305(7) Uani 1 1 d .
H01J H 0.2651 0.5434 0.1187 0.046 Uiso 1 1 calc GR
H01K H 0.1043 0.5613 0.1146 0.046 Uiso 1 1 calc GR
H01L H 0.2421 0.5969 0.2287 0.046 Uiso 1 1 calc GR
C015 C 0.8022(4) 0.8485(2) 0.0445(4) 0.0357(8) Uani 1 1 d .
B016 B 1.1240(3) 0.29314(19) 0.5034(3) 0.0243(7) Uani 1 1 d .
B017 B 0.3369(3) 0.70846(19) -0.0464(3) 0.0218(6) Uani 1 1 d .
C018 C 1.3985(4) 0.2889(2) 0.4358(4) 0.0354(7) Uani 1 1 d .
H01D H 1.3872 0.2414 0.4796 0.053 Uiso 1 1 calc GR
H01E H 1.5013 0.3039 0.4679 0.053 Uiso 1 1 calc GR
H01F H 1.3647 0.2802 0.3410 0.053 Uiso 1 1 calc GR
C019 C 0.1638(4) 0.5582(2) -0.1358(4) 0.0374(8) Uani 1 1 d .
H01O H 0.1384 0.5557 -0.2309 0.056 Uiso 1 1 calc GR
H01P H 0.1073 0.5198 -0.1090 0.056 Uiso 1 1 calc GR
H01Q H 0.2678 0.5477 -0.0919 0.056 Uiso 1 1 calc GR
C01A C 1.4846(4) 0.3371(2) 0.7054(3) 0.0365(8) Uani 1 1 d .
H01G H 1.4925 0.3460 0.7961 0.055 Uiso 1 1 calc GR
H01H H 1.5567 0.3686 0.6860 0.055 Uiso 1 1 calc GR
H01I H 1.5023 0.2826 0.6936 0.055 Uiso 1 1 calc GR
H00A H 0.635(5) 0.115(3) 0.437(4) 0.040(11) Uiso 1 1 d .
H01M H 0.863(5) 0.880(3) 0.014(4) 0.043(11) Uiso 1 1 d .
H00B H 0.764(5) 0.142(3) 0.379(4) 0.044(11) Uiso 1 1 d .
H01N H 0.808(5) 0.857(3) 0.139(5) 0.046(11) Uiso 1 1 d .

loop_
_atom_site_aniso_label
_atom_site_aniso_U_11
_atom_site_aniso_U_22
_atom_site_aniso_U_33
_atom_site_aniso_U_23
_atom_site_aniso_U_13
_atom_site_aniso_U_12
O001 0.0189(10) 0.0357(12) 0.0259(11) 0.0038(9) 0.0069(8) -0.0017(8)
O002 0.0277(11) 0.0331(11) 0.0268(11) 0.0057(9) 0.0153(9) -0.0004(9)
O003 0.0252(11) 0.0396(12) 0.0245(11) 0.0058(9) 0.0093(9) -0.0039(9)
O004 0.0181(10) 0.0371(12) 0.0248(11) 0.0048(9) 0.0050(8) -0.0048(8)
N005 0.0164(11) 0.0281(13) 0.0254(13) 0.0050(10) 0.0073(10) 0.0006(9)
N006 0.0202(12) 0.0260(13) 0.0254(12) 0.0005(10) 0.0098(10) -0.0017(10)
C007 0.0156(12) 0.0240(14) 0.0248(14) -0.0003(11) 0.0090(11) -0.0027(11)
C008 0.0165(13) 0.0269(14) 0.0222(14) 0.0033(12) 0.0096(11) -0.0021(11)
C009 0.0159(12) 0.0254(14) 0.0226(14) -0.0004(11) 0.0095(11) -0.0031(11)
C00A 0.0180(13) 0.0260(14) 0.0265(15) -0.0028(12) 0.0111(11) -0.0017(11)
C00B 0.0147(12) 0.0256(14) 0.0319(16) 0.0000(12) 0.0107(11) -0.0015(11)
C00C 0.0246(15) 0.0270(15) 0.0373(17) -0.0086(13) 0.0132(13) -0.0016(12)
C00D 0.0157(13) 0.0312(15) 0.0228(14) 0.0025(12) 0.0059(11) 0.0008(11)
C00E 0.0170(13) 0.0357(16) 0.0267(15) 0.0071(13) 0.0043(11) -0.0003(12)
C00F 0.0207(14) 0.0247(13) 0.0260(14) 0.0049(11) 0.0085(12) 0.0020(12)
C00G 0.0230(15) 0.0240(15) 0.0357(17) 0.0019(13) 0.0108(13) 0.0016(12)
C00H 0.0189(13) 0.0249(14) 0.0289(15) -0.0049(12) 0.0131(11) -0.0048(11)
C00I 0.0239(15) 0.0247(15) 0.0388(17) 0.0063(13) 0.0136(13) 0.0045(12)
C00J 0.0188(14) 0.0351(16) 0.0263(15) 0.0009(12) 0.0070(12) -0.0030(12)
C00K 0.0151(13) 0.0277(14) 0.0222(14) 0.0019(11) 0.0095(11) -0.0019(11)
C00L 0.0172(14) 0.0282(16) 0.0300(15) 0.0078(12) 0.0087(12) 0.0027(11)
C00M 0.0223(14) 0.0326(16) 0.0259(15) -0.0059(12) 0.0093(12) -0.0039(12)
C00N 0.0262(15) 0.0276(15) 0.0365(18) 0.0012(13) 0.0127(13) -0.0017(13)
C00O 0.0215(14) 0.0335(16) 0.0225(14) -0.0033(12) 0.0082(11) -0.0045(12)
C00P 0.0184(13) 0.0288(15) 0.0254(14) 0.0031(12) 0.0064(11) 0.0009(12)
C00Q 0.0207(13) 0.0311(15) 0.0285(16) 0.0035(13) 0.0109(12) -0.0011(12)
C00R 0.0336(17) 0.0385(18) 0.0355(17) -0.0053(14) 0.0206(14) -0.0011(15)
C00S 0.0174(13) 0.0330(16) 0.0226(15) 0.0029(12) 0.0092(11) 0.0007(11)
C00T 0.0263(16) 0.0436(19) 0.0391(18) 0.0170(15) 0.0169(14) 0.0031(14)
C00U 0.0183(13) 0.0254(14) 0.0224(13) 0.0003(11) 0.0078(11) -0.0014(11)
C00V 0.0224(15) 0.0376(16) 0.0302(16) 0.0046(14) 0.0069(12) -0.0043(13)
C00W 0.0218(15) 0.0282(14) 0.0280(15) -0.0007(12) 0.0086(12) 0.0006(12)
C00X 0.0203(14) 0.0290(15) 0.0287(15) 0.0027(13) 0.0089(12) 0.0003(12)
C00Y 0.0345(18) 0.0362(17) 0.0354(18) -0.0070(14) 0.0126(15) -0.0042(15)
C00Z 0.0241(15) 0.0298(16) 0.0292(16) 0.0010(12) 0.0108(12) -0.0012(12)
C010 0.0191(13) 0.0274(15) 0.0286(15) -0.0047(12) 0.0128(12) -0.0040(11)
C011 0.0218(14) 0.0298(15) 0.0243(15) 0.0022(12) 0.0081(12) -0.0037(12)
C012 0.0215(14) 0.0335(16) 0.0258(15) 0.0011(12) 0.0083(12) -0.0027(12)
C013 0.0280(16) 0.0261(15) 0.0356(16) -0.0047(13) 0.0139(13) 0.0003(12)
C014 0.0272(16) 0.0349(16) 0.0333(16) 0.0100(13) 0.0154(13) 0.0001(13)
C015 0.0250(15) 0.0306(17) 0.051(2) -0.0002(15) 0.0125(14) -0.0029(13)
B016 0.0187(15) 0.0237(15) 0.0316(17) 0.0013(14) 0.0104(13) 0.0066(13)
B017 0.0173(14) 0.0224(15) 0.0266(16) 0.0022(13) 0.0091(12) 0.0049(12)
C018 0.0304(16) 0.0419(18) 0.0409(18) 0.0000(15) 0.0211(14) 0.0038(14)
C019 0.0400(19) 0.0339(17) 0.043(2) -0.0112(15) 0.0208(16) -0.0047(14)
C01A 0.0270(16) 0.0419(18) 0.0323(17) 0.0072(15) 0.0009(13) -0.0039(14)

loop_
_atom_type_symbol
_atom_type_description
_atom_type_scat_dispersion_real
_atom_type_scat_dispersion_imag
_atom_type_scat_source
C C 0.0181 0.0091 'International Tables Vol C Tables 4.2.6.8 and 6.1.1.4'
H H 0.0000 0.0000 'International Tables Vol C Tables 4.2.6.8 and 6.1.1.4'
B B 0.0090 0.0039 'International Tables Vol C Tables 4.2.6.8 and 6.1.1.4'
N N 0.0311 0.0180 'International Tables Vol C Tables 4.2.6.8 and 6.1.1.4'
O O 0.0492 0.0322 'International Tables Vol C Tables 4.2.6.8 and 6.1.1.4'

loop_
_geom_angle_atom_site_label_1
_geom_angle_atom_site_label_2
_geom_angle_atom_site_label_3
_geom_angle
B016 O001 C00S 107.1(2)
B016 O002 C011 107.2(2)
B017 O003 C00Z 107.4(2)
B017 O004 C00Q 106.2(2)
C00I N005 C00E 126.5(3)
C00I N005 C00K 108.5(3)
C00K N005 C00E 125.0(3)
C007 N006 C00G 108.4(2)
C007 N006 C012 125.3(3)
C00G N006 C012 126.0(3)
N006 C007 C00H 130.4(3)
N006 C007 C010 108.0(3)
C00H C007 C010 121.6(3)
C009 C008 C00D 119.7(3)
C009 C008 C00U 118.1(3)
C00D C008 C00U 122.1(3)
C008 C009 H009 121.0
C008 C009 C00K 118.1(3)
C00K C009 H009 121.0
C00K C00A C013 106.7(3)
C00O C00A C00K 118.0(3)
C00O C00A C013 135.3(3)
C00H C00B C00J 120.1(3)
C00H C00B C00P 121.0(3)
C00J C00B C00P 118.8(3)
C00G C00C H00C 126.5
C00G C00C C010 107.1(3)
C010 C00C H00C 126.5
C008 C00D H00R 119.0
C00O C00D C008 122.1(3)
C00O C00D H00R 119.0
N005 C00E H00S 109.5
N005 C00E H00T 109.5
N005 C00E H00U 109.5
H00S C00E H00T 109.5
H00S C00E H00U 109.5
H00T C00E H00U 109.5
H00V C00F H00W 107.2
C00U C00F H00V 107.9
C00U C00F H00W 107.9
C00U C00F B017 117.8(2)
B017 C00F H00V 107.9
B017 C00F H00W 107.9
N006 C00G H00G 124.9
C00C C00G N006 110.2(3)
C00C C00G H00G 124.9
C007 C00H H00H 120.9
C00B C00H C007 118.2(3)
C00B C00H H00H 120.9
N005 C00I H00X 125.0
C013 C00I N005 109.9(3)
C013 C00I H00X 125.0
C00B C00J H00J 119.1
C00M C00J C00B 121.9(3)
C00M C00J H00J 119.1
N005 C00K C009 129.3(3)
N005 C00K C00A 107.9(3)
C009 C00K C00A 122.8(3)
C00N C00L H00L 115.7
C00N C00L C00P 128.5(3)
C00P C00L H00L 115.7
C00J C00M H00M 120.2
C00J C00M C010 119.5(3)
C010 C00M H00M 120.2
C00L C00N H00A 121(2)
C00L C00N H00B 121(3)
H00A C00N H00B 117(3)
C00A C00O H00Y 120.3
C00D C00O C00A 119.4(3)
C00D C00O H00Y 120.3
C00B C00P H00P 107.3
C00L C00P C00B 108.5(2)
C00L C00P H00P 107.3
C00L C00P C00W 113.6(3)
C00W C00P C00B 112.4(2)
C00W C00P H00P 107.3
O004 C00Q C00R 107.3(3)
O004 C00Q C00Z 102.0(2)
O004 C00Q C014 109.3(2)
C00R C00Q C00Z 111.8(3)
C014 C00Q C00R 110.7(3)
C014 C00Q C00Z 115.1(3)
C00Q C00R H00Z 109.5
C00Q C00R H 109.5
C00Q C00R HA 109.5
H00Z C00R H 109.5
H00Z C00R HA 109.5
H C00R HA 109.5
O001 C00S C00T 108.8(2)
O001 C00S C011 102.4(2)
O001 C00S C018 106.6(2)
C00T C00S C011 115.2(3)
C00T C00S C018 110.2(3)
C018 C00S C011 113.0(3)
C00S C00T H00D 109.5
C00S C00T H00E 109.5
C00S C00T H00F 109.5
H00D C00T H00E 109.5
H00D C00T H00F 109.5
H00E C00T H00F 109.5
C008 C00U C00F 113.0(2)
C008 C00U H00 108.5
C00F C00U H00 108.5
C00X C00U C008 109.0(2)
C00X C00U C00F 109.3(2)
C00X C00U H00 108.5
H0AA C00V HB 109.5
H0AA C00V HC 109.5
HB C00V HC 109.5
C00Z C00V H0AA 109.5
C00Z C00V HB 109.5
C00Z C00V HC 109.5
C00P C00W H00I 108.6
C00P C00W H00K 108.6
C00P C00W B016 114.9(2)
H00I C00W H00K 107.5
B016 C00W H00I 108.6
B016 C00W H00K 108.6
C00U C00X H1AA 117.3
C015 C00X C00U 125.3(3)
C015 C00X H1AA 117.3
H00N C00Y H00O 109.5
H00N C00Y H00Q 109.5
H00O C00Y H00Q 109.5
C011 C00Y H00N 109.5
C011 C00Y H00O 109.5
C011 C00Y H00Q 109.5
O003 C00Z C00Q 101.8(2)
O003 C00Z C00V 109.0(2)
O003 C00Z C019 106.9(2)
C00V C00Z C00Q 115.2(3)
C00V C00Z C019 110.9(3)
C019 C00Z C00Q 112.3(3)
C007 C010 C00C 106.3(3)
C00M C010 C007 118.8(3)
C00M C010 C00C 135.0(3)
O002 C011 C00S 101.7(2)
O002 C011 C00Y 106.6(2)
O002 C011 C01A 109.4(2)
C00Y C011 C00S 113.5(3)
C01A C011 C00S 114.6(3)
C01A C011 C00Y 110.3(3)
N006 C012 H01A 109.5
N006 C012 H01B 109.5
N006 C012 H01C 109.5
H01A C012 H01B 109.5
H01A C012 H01C 109.5
H01B C012 H01C 109.5
C00A C013 H013 126.5
C00I C013 C00A 107.0(3)
C00I C013 H013 126.5
C00Q C014 H01J 109.5
C00Q C014 H01K 109.5
C00Q C014 H01L 109.5
H01J C014 H01K 109.5
H01J C014 H01L 109.5
H01K C014 H01L 109.5
C00X C015 H01M 123(2)
C00X C015 H01N 119(2)
H01M C015 H01N 117(3)
O001 B016 O002 113.1(3)
O001 B016 C00W 121.5(3)
O002 B016 C00W 125.3(3)
O003 B017 O004 113.4(3)
O003 B017 C00F 120.8(3)
O004 B017 C00F 125.8(3)
C00S C018 H01D 109.5
C00S C018 H01E 109.5
C00S C018 H01F 109.5
H01D C018 H01E 109.5
H01D C018 H01F 109.5
H01E C018 H01F 109.5
C00Z C019 H01O 109.5
C00Z C019 H01P 109.5
C00Z C019 H01Q 109.5
H01O C019 H01P 109.5
H01O C019 H01Q 109.5
H01P C019 H01Q 109.5
C011 C01A H01G 109.5
C011 C01A H01H 109.5
C011 C01A H01I 109.5
H01G C01A H01H 109.5
H01G C01A H01I 109.5
H01H C01A H01I 109.5

loop_
_geom_bond_atom_site_label_1
_geom_bond_atom_site_label_2
_geom_bond_distance
O001 C00S 1.455(3)
O001 B016 1.359(4)
O002 C011 1.467(3)
O002 B016 1.365(4)
O003 C00Z 1.456(4)
O003 B017 1.359(4)
O004 C00Q 1.467(4)
O004 B017 1.361(4)
N005 C00E 1.445(4)
N005 C00I 1.376(4)
N005 C00K 1.377(4)
N006 C007 1.371(4)
N006 C00G 1.374(4)
N006 C012 1.450(4)
C007 C00H 1.408(4)
C007 C010 1.412(4)
C008 C009 1.388(4)
C008 C00D 1.407(4)
C008 C00U 1.518(4)
C009 H009 0.9500
C009 C00K 1.398(4)
C00A C00K 1.413(4)
C00A C00O 1.402(4)
C00A C013 1.428(4)
C00B C00H 1.385(4)
C00B C00J 1.406(4)
C00B C00P 1.538(4)
C00C H00C 0.9500
C00C C00G 1.355(5)
C00C C010 1.432(5)
C00D H00R 0.9500
C00D C00O 1.380(4)
C00E H00S 0.9800
C00E H00T 0.9800
C00E H00U 0.9800
C00F H00V 0.9900
C00F H00W 0.9900
C00F C00U 1.548(4)
C00F B017 1.572(4)
C00G H00G 0.9500
C00H H00H 0.9500
C00I H00X 0.9500
C00I C013 1.367(5)
C00J H00J 0.9500
C00J C00M 1.368(5)
C00L H00L 0.9500
C00L C00N 1.317(5)
C00L C00P 1.515(4)
C00M H00M 0.9500
C00M C010 1.402(4)
C00N H00A 1.03(4)
C00N H00B 0.94(4)
C00O H00Y 0.9500
C00P H00P 1.0000
C00P C00W 1.531(4)
C00Q C00R 1.527(5)
C00Q C00Z 1.549(4)
C00Q C014 1.518(4)
C00R H00Z 0.9800
C00R H 0.9800
C00R HA 0.9800
C00S C00T 1.512(4)
C00S C011 1.553(4)
C00S C018 1.523(4)
C00T H00D 0.9800
C00T H00E 0.9800
C00T H00F 0.9800
C00U H00 1.0000
C00U C00X 1.511(4)
C00V H0AA 0.9800
C00V HB 0.9800
C00V HC 0.9800
C00V C00Z 1.514(4)
C00W H00I 0.9900
C00W H00K 0.9900
C00W B016 1.573(4)
C00X H1AA 0.9500
C00X C015 1.315(5)
C00Y H00N 0.9800
C00Y H00O 0.9800
C00Y H00Q 0.9800
C00Y C011 1.524(5)
C00Z C019 1.535(4)
C011 C01A 1.523(4)
C012 H01A 0.9800
C012 H01B 0.9800
C012 H01C 0.9800
C013 H013 0.9500
C014 H01J 0.9800
C014 H01K 0.9800
C014 H01L 0.9800
C015 H01M 0.95(5)
C015 H01N 1.03(5)
C018 H01D 0.9800
C018 H01E 0.9800
C018 H01F 0.9800
C019 H01O 0.9800
C019 H01P 0.9800
C019 H01Q 0.9800
C01A H01G 0.9800
C01A H01H 0.9800
C01A H01I 0.9800

loop_
_geom_torsion_atom_site_label_1
_geom_torsion_atom_site_label_2
_geom_torsion_atom_site_label_3
_geom_torsion_atom_site_label_4
_geom_torsion
O001 C00S C011 O002 28.3(3)
O001 C00S C011 C00Y -85.8(3)
O001 C00S C011 C01A 146.2(3)
O004 C00Q C00Z O003 -29.6(3)
O004 C00Q C00Z C00V -147.3(3)
O004 C00Q C00Z C019 84.4(3)
N005 C00I C013 C00A 0.1(3)
N006 C007 C00H C00B 178.5(3)
N006 C007 C010 C00C 0.7(3)
N006 C007 C010 C00M -179.2(3)
C007 N006 C00G C00C 0.5(3)
C008 C009 C00K N005 -176.8(3)
C008 C009 C00K C00A 0.4(4)
C008 C00D C00O C00A -0.3(4)
C008 C00U C00X C015 -119.2(3)
C009 C008 C00D C00O -0.5(4)
C009 C008 C00U C00F -144.5(2)
C009 C008 C00U C00X 93.8(3)
C00B C00J C00M C010 -0.1(4)
C00B C00P C00W B016 60.9(3)
C00D C008 C009 C00K 0.5(4)
C00D C008 C00U C00F 38.6(4)
C00D C008 C00U C00X -83.1(3)
C00E N005 C00I C013 179.6(3)
C00E N005 C00K C009 -1.8(5)
C00E N005 C00K C00A -179.3(2)
C00F C00U C00X C015 116.9(3)
C00G N006 C007 C00H -179.5(3)
C00G N006 C007 C010 -0.7(3)
C00G C00C C010 C007 -0.4(3)
C00G C00C C010 C00M 179.4(3)
C00H C007 C010 C00C 179.6(3)
C00H C007 C010 C00M -0.3(4)
C00H C00B C00J C00M -0.3(4)
C00H C00B C00P C00L -69.4(3)
C00H C00B C00P C00W 57.1(3)
C00I N005 C00K C009 178.6(3)
C00I N005 C00K C00A 1.1(3)
C00J C00B C00H C007 0.3(4)
C00J C00B C00P C00L 108.5(3)
C00J C00B C00P C00W -125.0(3)
C00J C00M C010 C007 0.4(4)
C00J C00M C010 C00C -179.4(3)
C00K N005 C00I C013 -0.8(3)
C00K C00A C00O C00D 1.1(4)
C00K C00A C013 C00I 0.5(3)
C00L C00P C00W B016 -175.4(3)
C00N C00L C00P C00B 121.0(3)
C00N C00L C00P C00W -4.8(4)
C00O C00A C00K N005 176.5(2)
C00O C00A C00K C009 -1.2(4)
C00O C00A C013 C00I -176.3(3)
C00P C00B C00H C007 178.2(2)
C00P C00B C00J C00M -178.2(3)
C00P C00W B016 O001 -133.3(3)
C00P C00W B016 O002 49.8(4)
C00Q O004 B017 O003 -12.8(3)
C00Q O004 B017 C00F 164.3(3)
C00R C00Q C00Z O003 84.8(3)
C00R C00Q C00Z C00V -32.9(4)
C00R C00Q C00Z C019 -161.2(3)
C00S O001 B016 O002 11.8(3)
C00S O001 B016 C00W -165.4(3)
C00T C00S C011 O002 146.2(2)
C00T C00S C011 C00Y 32.1(4)
C00T C00S C011 C01A -95.9(3)
C00U C008 C009 C00K -176.5(2)
C00U C008 C00D C00O 176.3(3)
C00U C00F B017 O003 -149.4(3)
C00U C00F B017 O004 33.7(4)
C00Z O003 B017 O004 -7.7(3)
C00Z O003 B017 C00F 175.1(3)
C010 C007 C00H C00B -0.1(4)
C010 C00C C00G N006 0.0(3)
C011 O002 B016 O001 7.9(3)
C011 O002 B016 C00W -175.1(3)
C012 N006 C007 C00H 6.2(5)
C012 N006 C007 C010 -175.1(2)
C012 N006 C00G C00C 174.8(3)
C013 C00A C00K N005 -1.0(3)
C013 C00A C00K C009 -178.7(3)
C013 C00A C00O C00D 177.7(3)
C014 C00Q C00Z O003 -147.8(2)
C014 C00Q C00Z C00V 94.5(3)
C014 C00Q C00Z C019 -33.8(4)
B016 O001 C00S C00T -147.3(3)
B016 O001 C00S C011 -24.9(3)
B016 O001 C00S C018 93.9(3)
B016 O002 C011 C00S -22.5(3)
B016 O002 C011 C00Y 96.7(3)
B016 O002 C011 C01A -144.0(3)
B017 O003 C00Z C00Q 23.3(3)
B017 O003 C00Z C00V 145.4(3)
B017 O003 C00Z C019 -94.7(3)
B017 O004 C00Q C00R -91.6(3)
B017 O004 C00Q C00Z 26.1(3)
B017 O004 C00Q C014 148.3(3)
B017 C00F C00U C008 54.2(3)
B017 C00F C00U C00X 175.7(3)
C018 C00S C011 O002 -85.9(3)
C018 C00S C011 C00Y 159.9(3)
C018 C00S C011 C01A 31.9(4)
